data_7036058
loop_
_publ_author_name
'Grau, Jordi'
'Brissos, Rosa F.'
'Salinas-Uber, Jorge'
'Caballero, Ana B.'
'Caubet, Amparo'
'Roubeau, Olivier'
'Korrodi-Greg\'orio, Lu\'is'
'P\'erez-Tom\'as, Ricardo'
'Gamez, Patrick'

_publ_section_title
;
 The effect of potential supramolecular-bond promoters on the
 DNA-interacting abilities of copper-terpyridine compounds.
;
_journal_issue 36
_journal_name_full 'Dalton transactions (Cambridge, England : 2003)'
_journal_page_first 16061
_journal_page_last 16072
_journal_paper_doi 10.1039/c5dt02211h
_journal_volume 44
_journal_year 2015
_chemical_absolute_configuration unk
_chemical_formula_moiety 'C26 H19 N3 O'
_chemical_formula_sum 'C26 H19 N3 O'
_chemical_formula_weight 389.44
_chemical_name_systematic
;
 ? 
;
_space_group_crystal_system monoclinic
_space_group_IT_number 4
_space_group_name_Hall 'P 2yb'
_space_group_name_H-M_alt 'P 1 21 1'
_symmetry_space_group_name_Hall 'P 2yb'
_symmetry_space_group_name_H-M 'P 1 21 1'
_atom_sites_solution_hydrogens geom
_atom_sites_solution_primary direct
_atom_sites_solution_secondary difmap
_audit_creation_date 2014-12-17
_audit_creation_method
;
Olex2 1.2
(compiled 2014.11.28 svn.r3106 for OlexSys, GUI svn.r4959)
;
_audit_update_record
;
2015-06-08 deposited with the CCDC.
2015-08-03 downloaded from the CCDC.
;
_cell_angle_alpha 90.00
_cell_angle_beta 96.643(18)
_cell_angle_gamma 90.00
_cell_formula_units_Z 2
_cell_length_a 5.9083(15)
_cell_length_b 8.824(2)
_cell_length_c 18.775(5)
_cell_measurement_reflns_used 1200
_cell_measurement_temperature 100(2)
_cell_measurement_theta_max 21.855
_cell_measurement_theta_min 2.554
_cell_volume 972.3(4)
_computing_cell_refinement 'SAINT v8.34A (Bruker, 2013)'
_computing_data_reduction 'SAINT v8.34A (Bruker, 2013)'
_computing_molecular_graphics 'Olex2 (Dolomanov et al., 2009)'
_computing_publication_material 'Olex2 (Dolomanov et al., 2009)'
_computing_structure_refinement 'XL (Sheldrick, 2008)'
_computing_structure_solution 'XS (Sheldrick, 2008)'
_diffrn_ambient_temperature 99.65
_diffrn_measured_fraction_theta_full 0.988
_diffrn_measured_fraction_theta_max 0.988
_diffrn_measurement_device_type 'Bruker APEX-II CCD'
_diffrn_measurement_method '\f and \w scans'
_diffrn_radiation_monochromator graphite
_diffrn_radiation_type MoK\a
_diffrn_radiation_wavelength 0.71073
_diffrn_reflns_av_R_equivalents 0.0831
_diffrn_reflns_av_unetI/netI 0.1245
_diffrn_reflns_limit_h_max 6
_diffrn_reflns_limit_h_min -6
_diffrn_reflns_limit_k_max 10
_diffrn_reflns_limit_k_min -10
_diffrn_reflns_limit_l_max 18
_diffrn_reflns_limit_l_min -22
_diffrn_reflns_number 6241
_diffrn_reflns_theta_full 24.82
_diffrn_reflns_theta_max 24.82
_diffrn_reflns_theta_min 1.09
_diffrn_source 'fine-focus sealed tube'
_diffrn_standards_number 0
_exptl_absorpt_coefficient_mu 0.083
_exptl_absorpt_correction_T_max 0.7451
_exptl_absorpt_correction_T_min 0.5619
_exptl_absorpt_correction_type multi-scan
_exptl_absorpt_process_details
;
SADABS-2008/1 (Bruker,2008) was used for absorption correction.
wR2(int) was 0.1553 before and 0.0843 after correction.
The Ratio of minimum to maximum transmission is 0.7541.
The \l/2 correction factor is 0.0015.
;
_exptl_crystal_colour colourless
_exptl_crystal_colour_primary colourless
_exptl_crystal_density_diffrn 1.330
_exptl_crystal_density_method 'not measured'
_exptl_crystal_description Plates
_exptl_crystal_F_000 408
_exptl_crystal_size_max 0.288
_exptl_crystal_size_mid 0.084
_exptl_crystal_size_min 0.024
_refine_diff_density_max 0.477
_refine_diff_density_min -0.508
_refine_diff_density_rms 0.139
_refine_ls_abs_structure_details 'Flack H D (1983), Acta Cryst. A39, 876-881'
_refine_ls_extinction_method none
_refine_ls_goodness_of_fit_ref 1.125
_refine_ls_hydrogen_treatment constr
_refine_ls_matrix_type full
_refine_ls_number_parameters 271
_refine_ls_number_reflns 3001
_refine_ls_number_restraints 1
_refine_ls_restrained_S_all 1.125
_refine_ls_R_factor_all 0.1215
_refine_ls_R_factor_gt 0.0963
_refine_ls_shift/su_max 0.000
_refine_ls_shift/su_mean 0.000
_refine_ls_structure_factor_coef Fsqd
_refine_ls_weighting_details 'calc w=1/[\s^2^(Fo^2^)+(0.1290P)^2^+0.9850P] where P=(Fo^2^+2Fc^2^)/3'
_refine_ls_weighting_scheme calc
_refine_ls_wR_factor_gt 0.2477
_refine_ls_wR_factor_ref 0.2762
_reflns_number_gt 2199
_reflns_number_total 3001
_reflns_threshold_expression >2sigma(I)
_cod_data_source_file c5dt02211h2.cif
_cod_data_source_block ac_1
_cod_depositor_comments 'Adding full bibliography for 7036058--7036060.cif.'
_cod_database_code 7036058
_olex2_refinement_description
;
1. Fixed Uiso
 At 1.2 times of:
  All C(H) groups, All C(H,H) groups
2.a Secondary CH2 refined with riding coordinates:
 C11(H11A,H11B)
2.b Aromatic/amide H refined with riding coordinates:
 C1(H1), C2(H2), C3(H3), C4(H4), C7(H7), C8(H8), C9(H9), C13(H13), C14(H14),
 C18(H18), C19(H19), C20(H20), C21(H21), C23(H23), C24(H24), C25(H25), C26(H26)
;
_olex2_submission_special_instructions 'No special instructions were received'

loop_
_space_group_symop_id
_space_group_symop_operation_xyz
1 'x, y, z'
2 '-x, y+1/2, -z'

loop_
_atom_site_label
_atom_site_type_symbol
_atom_site_fract_x
_atom_site_fract_y
_atom_site_fract_z
_atom_site_U_iso_or_equiv
_atom_site_adp_type
_atom_site_occupancy
_atom_site_calc_flag
_atom_site_refinement_flags_posn
C1 C -0.3020(12) 0.7033(9) 0.6162(4) 0.0339(17) Uani 1 d .
H1 H -0.2830 0.6811 0.6660 0.041 Uiso 1 calc R
C2 C -0.4942(13) 0.7882(9) 0.5870(4) 0.0375(19) Uani 1 d .
H2 H -0.6063 0.8191 0.6164 0.045 Uiso 1 calc R
C3 C -0.5159(13) 0.8254(9) 0.5150(4) 0.0346(18) Uani 1 d .
H3 H -0.6400 0.8860 0.4949 0.042 Uiso 1 calc R
C4 C -0.1452(12) 0.6532(9) 0.5749(4) 0.0334(17) Uani 1 d .
H4 H -0.0195 0.5952 0.5960 0.040 Uiso 1 calc R
C5 C -0.1651(11) 0.6858(8) 0.5003(4) 0.0277(16) Uani 1 d .
C6 C -0.3522(11) 0.7725(8) 0.4715(4) 0.0266(15) Uani 1 d .
C7 C -0.3777(11) 0.8060(8) 0.3962(4) 0.0303(17) Uani 1 d .
H7 H -0.5012 0.8668 0.3759 0.036 Uiso 1 calc R
C8 C -0.2231(12) 0.7498(9) 0.3537(4) 0.0327(17) Uani 1 d .
H8 H -0.2402 0.7724 0.3039 0.039 Uiso 1 calc R
C9 C -0.0114(11) 0.6314(8) 0.4551(4) 0.0291(16) Uani 1 d .
H9 H 0.1163 0.5735 0.4749 0.035 Uiso 1 calc R
C10 C -0.0410(10) 0.6600(8) 0.3829(4) 0.0251(15) Uani 1 d .
C11 C 0.1199(11) 0.5898(8) 0.3350(4) 0.0287(16) Uani 1 d .
H11A H 0.2653 0.5624 0.3638 0.034 Uiso 1 calc R
H11B H 0.0517 0.4965 0.3125 0.034 Uiso 1 calc R
C12 C 0.3179(11) 0.6574(8) 0.2368(4) 0.0280(16) Uani 1 d .
C13 C 0.4244(11) 0.5159(8) 0.2396(4) 0.0312(17) Uani 1 d .
H13 H 0.3793 0.4375 0.2696 0.037 Uiso 1 calc R
C14 C 0.3801(11) 0.7661(9) 0.1893(4) 0.0313(17) Uani 1 d .
H14 H 0.3041 0.8610 0.1843 0.038 Uiso 1 calc R
C15 C 0.5559(11) 0.7322(9) 0.1494(4) 0.0313(17) Uani 1 d .
C16 C 0.6010(11) 0.4938(8) 0.1963(4) 0.0268(15) Uani 1 d .
C17 C 0.6337(12) 0.8468(9) 0.0982(4) 0.0328(17) Uani 1 d .
C18 C 0.8356(12) 0.8337(9) 0.0699(4) 0.0337(17) Uani 1 d .
H18 H 0.9344 0.7510 0.0833 0.040 Uiso 1 calc R
C19 C 0.8966(12) 0.9415(10) 0.0217(4) 0.0353(18) Uani 1 d .
H19 H 1.0346 0.9335 0.0006 0.042 Uiso 1 calc R
C20 C 0.7454(11) 1.0627(11) 0.0055(4) 0.048(2) Uani 1 d .
H20 H 0.7809 1.1417 -0.0257 0.057 Uiso 1 calc R
C21 C 0.5491(14) 1.0644(13) 0.0353(5) 0.062(3) Uani 1 d .
H21 H 0.4463 1.1451 0.0220 0.074 Uiso 1 calc R
C22 C 0.7200(11) 0.3476(8) 0.2015(4) 0.0269(15) Uani 1 d .
C23 C 0.9177(11) 0.3253(9) 0.1679(4) 0.0333(17) Uani 1 d .
H23 H 0.9779 0.4032 0.1407 0.040 Uiso 1 calc R
C24 C 1.0229(12) 0.1818(9) 0.1764(4) 0.0389(19) Uani 1 d .
H24 H 1.1525 0.1603 0.1526 0.047 Uiso 1 calc R
C25 C 0.9411(13) 0.0744(9) 0.2183(4) 0.0367(18) Uani 1 d .
H25 H 1.0145 -0.0211 0.2255 0.044 Uiso 1 calc R
C26 C 0.7445(13) 0.1087(9) 0.2506(5) 0.040(2) Uani 1 d .
H26 H 0.6866 0.0340 0.2801 0.048 Uiso 1 calc R
N1 N 0.6689(9) 0.5979(7) 0.1520(3) 0.0264(13) Uani 1 d .
N2 N 0.4853(10) 0.9628(9) 0.0820(4) 0.049(2) Uani 1 d .
N3 N 0.6345(10) 0.2412(7) 0.2420(3) 0.0328(15) Uani 1 d .
O1 O 0.1615(8) 0.6985(6) 0.2802(3) 0.0305(11) Uani 1 d .

loop_
_atom_site_aniso_label
_atom_site_aniso_U_11
_atom_site_aniso_U_22
_atom_site_aniso_U_33
_atom_site_aniso_U_23
_atom_site_aniso_U_13
_atom_site_aniso_U_12
C1 0.042(4) 0.036(4) 0.024(4) -0.001(3) 0.006(3) -0.008(4)
C2 0.035(4) 0.036(4) 0.045(5) -0.006(4) 0.019(3) -0.006(3)
C3 0.039(4) 0.032(4) 0.034(5) -0.002(3) 0.009(3) 0.003(3)
C4 0.032(4) 0.033(4) 0.034(4) 0.004(3) 0.003(3) 0.003(3)
C5 0.029(3) 0.017(3) 0.037(4) -0.002(3) 0.006(3) -0.001(3)
C6 0.028(3) 0.019(3) 0.034(4) -0.001(3) 0.007(3) 0.002(3)
C7 0.026(3) 0.030(4) 0.036(4) -0.005(3) 0.011(3) 0.004(3)
C8 0.031(4) 0.032(4) 0.037(4) -0.001(3) 0.009(3) 0.005(3)
C9 0.027(3) 0.024(4) 0.036(4) 0.004(3) 0.003(3) 0.000(3)
C10 0.019(3) 0.024(4) 0.033(4) -0.002(3) 0.006(3) 0.000(3)
C11 0.026(3) 0.026(4) 0.036(4) 0.004(3) 0.012(3) 0.007(3)
C12 0.019(3) 0.028(4) 0.037(4) 0.000(3) 0.007(3) -0.003(3)
C13 0.029(4) 0.026(4) 0.042(4) -0.001(3) 0.015(3) 0.002(3)
C14 0.026(3) 0.033(4) 0.035(4) 0.005(3) 0.003(3) -0.001(3)
C15 0.021(3) 0.036(4) 0.038(4) -0.001(3) 0.004(3) 0.002(3)
C16 0.029(3) 0.021(4) 0.031(4) -0.003(3) 0.003(3) -0.003(3)
C17 0.031(4) 0.038(4) 0.029(4) 0.005(3) 0.005(3) 0.006(3)
C18 0.030(4) 0.035(4) 0.036(4) -0.011(4) 0.001(3) -0.007(3)
C19 0.024(3) 0.046(5) 0.037(4) 0.004(4) 0.012(3) -0.008(3)
C20 0.018(4) 0.069(6) 0.056(6) 0.029(5) 0.004(3) -0.009(4)
C21 0.035(4) 0.073(7) 0.080(7) 0.057(6) 0.018(4) 0.015(4)
C22 0.025(3) 0.024(4) 0.032(4) -0.006(3) 0.006(3) 0.001(3)
C23 0.023(3) 0.041(5) 0.038(4) -0.011(4) 0.009(3) -0.002(3)
C24 0.026(3) 0.035(5) 0.056(5) -0.011(4) 0.007(3) 0.014(3)
C25 0.035(4) 0.029(4) 0.047(5) -0.005(4) 0.008(3) 0.007(3)
C26 0.038(4) 0.026(4) 0.061(6) -0.002(4) 0.025(4) 0.007(3)
N1 0.019(3) 0.026(3) 0.034(3) -0.002(3) 0.000(2) 0.000(2)
N2 0.032(3) 0.054(5) 0.063(5) 0.035(4) 0.010(3) 0.009(3)
N3 0.033(3) 0.027(3) 0.041(4) 0.000(3) 0.013(3) 0.004(3)
O1 0.032(2) 0.027(3) 0.035(3) 0.006(2) 0.013(2) 0.004(2)

loop_
_atom_type_symbol
_atom_type_description
_atom_type_scat_dispersion_real
_atom_type_scat_dispersion_imag
_atom_type_scat_source
C C 0.0033 0.0016 'International Tables Vol C Tables 4.2.6.8 and 6.1.1.4'
H H 0.0000 0.0000 'International Tables Vol C Tables 4.2.6.8 and 6.1.1.4'
N N 0.0061 0.0033 'International Tables Vol C Tables 4.2.6.8 and 6.1.1.4'
O O 0.0106 0.0060 'International Tables Vol C Tables 4.2.6.8 and 6.1.1.4'

loop_
_geom_angle_atom_site_label_1
_geom_angle_atom_site_label_2
_geom_angle_atom_site_label_3
_geom_angle
C4 C1 C2 121.6(7)
C3 C2 C1 118.9(7)
C2 C3 C6 119.6(7)
C1 C4 C5 121.0(7)
C6 C5 C4 117.5(6)
C9 C5 C4 122.9(6)
C9 C5 C6 119.5(6)
C3 C6 C7 120.0(6)
C5 C6 C3 121.3(6)
C5 C6 C7 118.7(6)
C8 C7 C6 119.8(7)
C7 C8 C10 120.7(7)
C10 C9 C5 121.3(6)
C8 C10 C11 120.5(6)
C9 C10 C8 119.8(6)
C9 C10 C11 119.6(6)
O1 C11 C10 108.7(5)
C14 C12 C13 119.3(6)
O1 C12 C13 123.6(6)
O1 C12 C14 117.0(6)
C12 C13 C16 117.6(7)
C15 C14 C12 118.1(7)
C14 C15 C17 120.4(7)
N1 C15 C14 124.5(7)
N1 C15 C17 115.1(6)
C13 C16 C22 117.8(6)
N1 C16 C13 124.2(6)
N1 C16 C22 118.0(6)
C18 C17 C15 122.5(7)
N2 C17 C15 114.3(6)
N2 C17 C18 123.2(7)
C17 C18 C19 119.9(7)
C18 C19 C20 117.1(6)
C21 C20 C19 118.4(8)
N2 C21 C20 125.9(8)
C23 C22 C16 120.8(6)
N3 C22 C16 116.3(6)
N3 C22 C23 122.9(7)
C22 C23 C24 117.0(7)
C25 C24 C23 120.7(7)
C24 C25 C26 117.9(7)
N3 C26 C25 123.4(7)
C16 N1 C15 116.2(6)
C21 N2 C17 115.3(7)
C26 N3 C22 118.0(6)
C12 O1 C11 115.8(5)

loop_
_geom_bond_atom_site_label_1
_geom_bond_atom_site_label_2
_geom_bond_distance
C1 C2 1.417(11)
C1 C4 1.349(10)
C2 C3 1.381(11)
C3 C6 1.416(9)
C4 C5 1.421(10)
C5 C6 1.400(9)
C5 C9 1.397(9)
C6 C7 1.435(10)
C7 C8 1.373(10)
C8 C10 1.396(10)
C9 C10 1.371(9)
C10 C11 1.514(9)
C11 O1 1.449(8)
C12 C13 1.396(10)
C12 C14 1.388(10)
C12 O1 1.350(8)
C13 C16 1.408(9)
C14 C15 1.382(9)
C15 C17 1.504(10)
C15 N1 1.359(9)
C16 C22 1.467(9)
C16 N1 1.333(9)
C17 C18 1.365(10)
C17 N2 1.359(10)
C18 C19 1.389(10)
C19 C20 1.404(12)
C20 C21 1.345(11)
C21 N2 1.338(10)
C22 C23 1.403(9)
C22 N3 1.344(9)
C23 C24 1.411(11)
C24 C25 1.355(11)
C25 C26 1.404(10)
C26 N3 1.339(10)
